data_1549779
loop_
_publ_author_name
'El-Hiti, Gamal A.'
'Abdel-Wahab, Bakr F.'
'Alotaibi, Mohammad Hayal'
'Yousif, Emad'
'Hegazy, Amany S.'
'Kariuki, Benson M.'

_publ_section_title
;
 Ethyl
 2-anilino-4-methyl-5-[5-methyl-1-(4-methylphenyl)-1<i>H</i>-1,2,3-triazole-4-carbonyl]thiophene-3-carboxylate
;
_journal_coeditor_code HB4250
_journal_issue 8
_journal_name_full IUCrData
_journal_page_first x181106
_journal_paper_doi 10.1107/S2414314618011069
_journal_volume 3
_journal_year 2018
_chemical_formula_iupac 'C25 H24 N4 O3 S'
_chemical_formula_moiety 'C25 H24 N4 O3 S'
_chemical_formula_sum 'C25 H24 N4 O3 S'
_chemical_formula_weight 460.54
_chemical_name_systematic
;Ethyl
2-anilino-4-methyl-5-[5-methyl-1-(4-methylphenyl)-1<i>H</i>-1,2,3-triazole-4-carbonyl]thiophene-3-carboxylate
;
_space_group_crystal_system monoclinic
_space_group_IT_number 13
_space_group_name_Hall '-P 2yc'
_space_group_name_H-M_alt 'P 1 2/c 1'
_symmetry_space_group_name_Hall '-P 2yc'
_symmetry_space_group_name_H-M 'P 1 2/c 1'
_atom_sites_solution_hydrogens geom
_audit_creation_method SHELXL-2018/1
_cell_angle_alpha 90
_cell_angle_beta 90.635(8)
_cell_angle_gamma 90
_cell_formula_units_Z 4
_cell_length_a 8.3287(7)
_cell_length_b 13.8956(9)
_cell_length_c 20.3124(15)
_cell_measurement_reflns_used 3069
_cell_measurement_temperature 293(2)
_cell_measurement_theta_max 24.4040
_cell_measurement_theta_min 3.9180
_cell_volume 2350.7(3)
_computing_cell_refinement
;
SHELXS97 (Sheldrick, 2008)
;
_computing_data_collection
;
CrysAlis PRO (Rigaku OD, 2015)
;
_computing_data_reduction
;
SHELXL2018 (Sheldrick, 2015)
;
_computing_molecular_graphics
;
ORTEP-3 for Windows and WinGX (Farrugia, 2012)
;
_computing_publication_material
;
<i>CHEMDRAW Ultra</i> (Cambridge Soft, 2001)
;
_computing_structure_refinement
;
SHELXL2018 (Sheldrick, 2015)
;
_computing_structure_solution
;
ORTEP-3 for Windows and WinGX (Farrugia, 2012)
;
_diffrn_ambient_temperature 293(2)
_diffrn_measured_fraction_theta_full 0.997
_diffrn_measured_fraction_theta_max 0.882
_diffrn_measurement_device_type 'Rigaku Oxford Diffraction SuperNova, Dual, Cu at zero, Atlas'
_diffrn_measurement_method '\w scans'
_diffrn_radiation_type MoK\a
_diffrn_radiation_wavelength 0.71073
_diffrn_reflns_av_R_equivalents 0.0748
_diffrn_reflns_limit_h_max 11
_diffrn_reflns_limit_h_min -8
_diffrn_reflns_limit_k_max 18
_diffrn_reflns_limit_k_min -19
_diffrn_reflns_limit_l_max 25
_diffrn_reflns_limit_l_min -27
_diffrn_reflns_number 22546
_diffrn_reflns_theta_full 25.242
_diffrn_reflns_theta_max 29.828
_diffrn_reflns_theta_min 1.465
_diffrn_standards_decay_% 0
_diffrn_standards_interval_count 0
_diffrn_standards_interval_time 0
_diffrn_standards_number 0
_exptl_absorpt_coefficient_mu 0.172
_exptl_absorpt_correction_T_max 0.999
_exptl_absorpt_correction_T_min 0.995
_exptl_absorpt_correction_type gaussian
_exptl_absorpt_process_details
;
(CrysAlis PRO; Rigaku OD, 2015)
;
_exptl_crystal_colour yellow
_exptl_crystal_density_diffrn 1.301
_exptl_crystal_description plate
_exptl_crystal_F_000 968
_exptl_crystal_size_max 0.230
_exptl_crystal_size_mid 0.148
_exptl_crystal_size_min 0.044
_refine_diff_density_max 0.219
_refine_diff_density_min -0.265
_refine_ls_extinction_method none
_refine_ls_goodness_of_fit_ref 1.012
_refine_ls_hydrogen_treatment constr
_refine_ls_matrix_type full
_refine_ls_number_parameters 302
_refine_ls_number_reflns 5978
_refine_ls_number_restraints 0
_refine_ls_restrained_S_all 1.012
_refine_ls_R_factor_all 0.1577
_refine_ls_R_factor_gt 0.0629
_refine_ls_shift/su_max 0.000
_refine_ls_shift/su_mean 0.000
_refine_ls_structure_factor_coef Fsqd
_refine_ls_weighting_details 'w=1/[\s^2^(Fo^2^)+(0.0677P)^2^+0.1629P] where P=(Fo^2^+2Fc^2^)/3'
_refine_ls_weighting_scheme calc
_refine_ls_wR_factor_gt 0.1362
_refine_ls_wR_factor_ref 0.1822
_reflns_number_gt 2688
_reflns_number_total 5978
_reflns_threshold_expression 'I > 2\s(I)'
_cod_data_source_file hb4250sup1.cif
_cod_data_source_block I
_cod_database_code 1549779
_shelx_space_group_comment
;
The symmetry employed for this shelxl refinement is uniquely defined
by the following loop, which should always be used as a source of
symmetry information in preference to the above space-group names.
They are only intended as comments.
;
_shelx_estimated_absorpt_t_min 0.962
_shelx_estimated_absorpt_t_max 0.992

loop_
_space_group_symop_operation_xyz
'x, y, z'
'-x, y, -z+1/2'
'-x, -y, -z'
'x, -y, z-1/2'

loop_
_atom_site_type_symbol
_atom_site_label
_atom_site_fract_x
_atom_site_fract_y
_atom_site_fract_z
_atom_site_U_iso_or_equiv
_atom_site_adp_type
_atom_site_calc_flag
_atom_site_occupancy
C C1 0.2351(6) 0.5726(3) -0.2019(2) 0.1272(19) Uani d 1
H H1A 0.258516 0.607548 -0.241464 0.191 Uiso calc 1
H H1B 0.121086 0.571410 -0.195501 0.191 Uiso calc 1
H H1C 0.274461 0.507974 -0.205703 0.191 Uiso calc 1
C C2 0.3162(4) 0.6218(3) -0.14350(19) 0.0806(11) Uani d 1
C C3 0.3240(4) 0.5779(3) -0.08255(19) 0.0773(10) Uani d 1
H H3 0.280124 0.516873 -0.077300 0.093 Uiso calc 1
C C4 0.3951(4) 0.6227(2) -0.02960(16) 0.0682(9) Uani d 1
H H4 0.398191 0.592515 0.011252 0.082 Uiso calc 1
C C5 0.4618(4) 0.7124(2) -0.03719(15) 0.0573(8) Uani d 1
C C6 0.4602(5) 0.7578(2) -0.09710(16) 0.0738(10) Uani d 1
H H6 0.507335 0.817946 -0.102273 0.089 Uiso calc 1
C C7 0.3861(5) 0.7112(3) -0.15004(17) 0.0856(12) Uani d 1
H H7 0.383682 0.741238 -0.190945 0.103 Uiso calc 1
C C8 0.3672(3) 0.9046(2) 0.02623(15) 0.0606(8) Uani d 1
H H8A 0.390832 0.931514 -0.016115 0.091 Uiso calc 1
H H8B 0.353249 0.955629 0.057517 0.091 Uiso calc 1
H H8C 0.270483 0.867268 0.023214 0.091 Uiso calc 1
C C9 0.5025(3) 0.8417(2) 0.04803(14) 0.0499(7) Uani d 1
C C10 0.6094(3) 0.8475(2) 0.09995(14) 0.0499(7) Uani d 1
C C11 0.6279(3) 0.9260(2) 0.14862(14) 0.0523(7) Uani d 1
C C12 0.7123(3) 0.90717(19) 0.21113(13) 0.0478(7) Uani d 1
C C13 0.7711(3) 0.97434(18) 0.25536(13) 0.0462(7) Uani d 1
C C14 0.7598(4) 1.0808(2) 0.24459(15) 0.0652(9) Uani d 1
H H14A 0.748681 1.093725 0.198343 0.098 Uiso calc 1
H H14B 0.855405 1.111218 0.261266 0.098 Uiso calc 1
H H14C 0.668146 1.105577 0.267262 0.098 Uiso calc 1
C C15 0.8426(3) 0.92958(18) 0.31215(13) 0.0452(6) Uani d 1
C C16 0.8296(3) 0.8298(2) 0.31015(13) 0.0492(7) Uani d 1
C C17 0.8438(4) 0.6707(2) 0.36650(14) 0.0543(7) Uani d 1
C C18 0.9483(4) 0.6112(2) 0.39992(19) 0.0785(10) Uani d 1
H H18 1.046890 0.634573 0.414740 0.094 Uiso calc 1
C C19 0.9063(5) 0.5164(3) 0.4114(2) 0.1003(14) Uani d 1
H H19 0.976830 0.476175 0.434132 0.120 Uiso calc 1
C C20 0.7604(6) 0.4812(3) 0.3894(2) 0.0944(12) Uani d 1
H H20 0.733104 0.417163 0.396539 0.113 Uiso calc 1
C C21 0.6571(5) 0.5408(3) 0.35733(18) 0.0844(11) Uani d 1
H H21 0.558510 0.517401 0.342538 0.101 Uiso calc 1
C C22 0.6966(4) 0.6350(2) 0.34652(15) 0.0690(9) Uani d 1
H H22 0.623431 0.675404 0.325436 0.083 Uiso calc 1
C C23 0.9240(3) 0.9763(2) 0.36794(14) 0.0500(7) Uani d 1
C C24 0.9832(5) 1.1200(3) 0.42540(19) 0.0979(14) Uani d 1
H H24A 0.942386 1.098416 0.467452 0.117 Uiso calc 1
H H24B 1.096991 1.105427 0.423970 0.117 Uiso calc 1
C C25 0.9584(6) 1.2224(3) 0.4184(2) 0.1055(15) Uani d 1
H H25A 0.993383 1.242598 0.375645 0.158 Uiso calc 1
H H25B 1.019087 1.255818 0.451680 0.158 Uiso calc 1
H H25C 0.846424 1.236812 0.423043 0.158 Uiso calc 1
N N1 0.5376(3) 0.75785(17) 0.01888(11) 0.0533(6) Uani d 1
N N2 0.6622(3) 0.71189(17) 0.05061(13) 0.0659(7) Uani d 1
N N3 0.7040(3) 0.76756(18) 0.09930(13) 0.0638(7) Uani d 1
N N5 0.8863(3) 0.76760(15) 0.35745(11) 0.0556(6) Uani d 1
H H5 0.956005 0.790616 0.384744 0.067 Uiso calc 1
O O1 0.5702(3) 1.00550(14) 0.13552(10) 0.0701(6) Uani d 1
O O2 1.0056(2) 0.93309(14) 0.40814(10) 0.0633(6) Uani d 1
O O3 0.8992(3) 1.07044(14) 0.37197(10) 0.0687(6) Uani d 1
S S1 0.74326(9) 0.78984(5) 0.23839(4) 0.0566(3) Uani d 1

loop_
_atom_site_aniso_label
_atom_site_aniso_U_11
_atom_site_aniso_U_22
_atom_site_aniso_U_33
_atom_site_aniso_U_12
_atom_site_aniso_U_13
_atom_site_aniso_U_23
C1 0.128(4) 0.167(4) 0.085(3) 0.025(3) -0.044(3) -0.059(3)
C2 0.078(2) 0.101(3) 0.062(2) 0.022(2) -0.022(2) -0.030(2)
C3 0.075(2) 0.089(2) 0.068(3) -0.0077(18) -0.005(2) -0.024(2)
C4 0.072(2) 0.084(2) 0.049(2) -0.0071(17) -0.0067(17) -0.0090(17)
C5 0.0613(18) 0.0681(19) 0.0421(18) 0.0094(15) -0.0116(15) -0.0086(15)
C6 0.104(3) 0.069(2) 0.048(2) 0.0157(18) -0.013(2) -0.0028(16)
C7 0.119(3) 0.094(3) 0.043(2) 0.038(2) -0.020(2) -0.0071(19)
C8 0.0534(17) 0.080(2) 0.0483(18) 0.0117(15) -0.0090(15) -0.0020(15)
C9 0.0532(16) 0.0578(17) 0.0387(16) 0.0019(13) -0.0038(14) 0.0015(13)
C10 0.0501(15) 0.0605(17) 0.0389(16) 0.0035(13) -0.0093(14) -0.0008(13)
C11 0.0504(16) 0.0618(18) 0.0446(17) -0.0007(13) -0.0066(14) 0.0028(14)
C12 0.0482(15) 0.0560(16) 0.0389(16) 0.0013(12) -0.0061(13) 0.0013(12)
C13 0.0480(15) 0.0530(16) 0.0376(16) -0.0030(12) -0.0030(13) 0.0003(12)
C14 0.082(2) 0.0602(18) 0.053(2) 0.0001(15) -0.0175(18) 0.0064(14)
C15 0.0477(15) 0.0510(15) 0.0368(15) -0.0009(12) -0.0062(13) 0.0003(12)
C16 0.0487(15) 0.0592(17) 0.0395(16) -0.0015(13) -0.0062(13) 0.0043(13)
C17 0.0642(18) 0.0537(16) 0.0450(18) -0.0015(14) -0.0017(15) 0.0010(14)
C18 0.068(2) 0.067(2) 0.100(3) 0.0027(17) -0.006(2) 0.018(2)
C19 0.092(3) 0.067(2) 0.142(4) 0.015(2) 0.018(3) 0.032(2)
C20 0.114(3) 0.061(2) 0.109(3) -0.016(2) 0.035(3) -0.006(2)
C21 0.104(3) 0.088(3) 0.061(2) -0.035(2) 0.004(2) 0.0007(19)
C22 0.076(2) 0.082(2) 0.049(2) -0.0230(18) -0.0065(17) 0.0126(16)
C23 0.0483(15) 0.0568(17) 0.0448(17) -0.0040(13) -0.0046(14) 0.0015(14)
C24 0.139(4) 0.076(2) 0.078(3) -0.012(2) -0.051(3) -0.016(2)
C25 0.127(4) 0.077(3) 0.113(4) -0.010(2) -0.020(3) -0.027(2)
N1 0.0560(14) 0.0644(15) 0.0391(14) 0.0047(11) -0.0115(12) -0.0036(11)
N2 0.0747(17) 0.0699(16) 0.0527(16) 0.0169(13) -0.0218(14) -0.0058(13)
N3 0.0719(17) 0.0690(16) 0.0500(16) 0.0115(13) -0.0211(14) -0.0087(13)
N5 0.0644(15) 0.0574(14) 0.0446(14) -0.0087(11) -0.0173(13) 0.0073(11)
O1 0.0911(15) 0.0616(13) 0.0569(14) 0.0122(11) -0.0263(12) -0.0016(10)
O2 0.0708(13) 0.0723(13) 0.0464(12) 0.0054(10) -0.0191(11) -0.0015(10)
O3 0.0939(16) 0.0550(13) 0.0565(14) -0.0055(11) -0.0290(12) -0.0054(10)
S1 0.0691(5) 0.0553(4) 0.0451(5) -0.0026(3) -0.0158(4) 0.0004(3)

loop_
_atom_type_symbol
_atom_type_description
_atom_type_scat_dispersion_real
_atom_type_scat_dispersion_imag
_atom_type_scat_source
C C 0.0033 0.0016 'International Tables Vol C Tables 4.2.6.8 and 6.1.1.4'
H H 0.0000 0.0000 'International Tables Vol C Tables 4.2.6.8 and 6.1.1.4'
N N 0.0061 0.0033 'International Tables Vol C Tables 4.2.6.8 and 6.1.1.4'
O O 0.0106 0.0060 'International Tables Vol C Tables 4.2.6.8 and 6.1.1.4'
S S 0.1246 0.1234 'International Tables Vol C Tables 4.2.6.8 and 6.1.1.4'

loop_
_geom_angle_atom_site_label_1
_geom_angle_atom_site_label_2
_geom_angle_atom_site_label_3
_geom_angle
C2 C1 H1A 109.5
C2 C1 H1B 109.5
H1A C1 H1B 109.5
C2 C1 H1C 109.5
H1A C1 H1C 109.5
H1B C1 H1C 109.5
C7 C2 C3 117.9(3)
C7 C2 C1 120.9(4)
C3 C2 C1 121.2(4)
C4 C3 C2 121.2(4)
C4 C3 H3 119.4
C2 C3 H3 119.4
C3 C4 C5 119.7(3)
C3 C4 H4 120.1
C5 C4 H4 120.1
C6 C5 C4 121.2(3)
C6 C5 N1 119.9(3)
C4 C5 N1 118.9(3)
C5 C6 C7 118.1(3)
C5 C6 H6 121.0
C7 C6 H6 121.0
C2 C7 C6 121.9(3)
C2 C7 H7 119.1
C6 C7 H7 119.1
C9 C8 H8A 109.5
C9 C8 H8B 109.5
H8A C8 H8B 109.5
C9 C8 H8C 109.5
H8A C8 H8C 109.5
H8B C8 H8C 109.5
N1 C9 C10 104.3(2)
N1 C9 C8 123.1(2)
C10 C9 C8 132.5(3)
N3 C10 C9 108.3(2)
N3 C10 C11 123.5(2)
C9 C10 C11 128.1(2)
O1 C11 C12 121.9(3)
O1 C11 C10 118.6(2)
C12 C11 C10 119.4(2)
C13 C12 C11 127.2(2)
C13 C12 S1 112.07(19)
C11 C12 S1 120.7(2)
C12 C13 C15 111.8(2)
C12 C13 C14 123.4(2)
C15 C13 C14 124.8(2)
C13 C14 H14A 109.5
C13 C14 H14B 109.5
H14A C14 H14B 109.5
C13 C14 H14C 109.5
H14A C14 H14C 109.5
H14B C14 H14C 109.5
C16 C15 C13 112.1(2)
C16 C15 C23 120.0(2)
C13 C15 C23 127.9(2)
N5 C16 C15 125.5(2)
N5 C16 S1 122.0(2)
C15 C16 S1 112.37(19)
C18 C17 C22 119.0(3)
C18 C17 N5 118.8(3)
C22 C17 N5 122.1(3)
C17 C18 C19 119.7(3)
C17 C18 H18 120.1
C19 C18 H18 120.1
C20 C19 C18 120.4(3)
C20 C19 H19 119.8
C18 C19 H19 119.8
C21 C20 C19 119.4(4)
C21 C20 H20 120.3
C19 C20 H20 120.3
C20 C21 C22 120.6(3)
C20 C21 H21 119.7
C22 C21 H21 119.7
C21 C22 C17 120.8(3)
C21 C22 H22 119.6
C17 C22 H22 119.6
O2 C23 O3 122.1(2)
O2 C23 C15 123.5(3)
O3 C23 C15 114.4(2)
C25 C24 O3 108.9(3)
C25 C24 H24A 109.9
O3 C24 H24A 109.9
C25 C24 H24B 109.9
O3 C24 H24B 109.9
H24A C24 H24B 108.3
C24 C25 H25A 109.5
C24 C25 H25B 109.5
H25A C25 H25B 109.5
C24 C25 H25C 109.5
H25A C25 H25C 109.5
H25B C25 H25C 109.5
C9 N1 N2 111.4(2)
C9 N1 C5 129.3(2)
N2 N1 C5 119.3(2)
N3 N2 N1 106.0(2)
N2 N3 C10 110.0(2)
C16 N5 C17 127.6(2)
C16 N5 H5 116.2
C17 N5 H5 116.2
C23 O3 C24 116.0(2)
C16 S1 C12 91.50(12)

loop_
_geom_bond_atom_site_label_1
_geom_bond_atom_site_label_2
_geom_bond_distance
C1 C2 1.521(5)
C1 H1A 0.9600
C1 H1B 0.9600
C1 H1C 0.9600
C2 C7 1.379(5)
C2 C3 1.381(5)
C3 C4 1.372(4)
C3 H3 0.9300
C4 C5 1.373(4)
C4 H4 0.9300
C5 C6 1.371(4)
C5 N1 1.442(3)
C6 C7 1.394(5)
C6 H6 0.9300
C7 H7 0.9300
C8 C9 1.489(4)
C8 H8A 0.9600
C8 H8B 0.9600
C8 H8C 0.9600
C9 N1 1.341(3)
C9 C10 1.375(3)
C10 N3 1.363(3)
C10 C11 1.479(4)
C11 O1 1.232(3)
C11 C12 1.468(4)
C12 C13 1.381(4)
C12 S1 1.740(3)
C13 C15 1.434(3)
C13 C14 1.498(4)
C14 H14A 0.9600
C14 H14B 0.9600
C14 H14C 0.9600
C15 C16 1.391(4)
C15 C23 1.465(4)
C16 N5 1.373(3)
C16 S1 1.711(3)
C17 C18 1.374(4)
C17 C22 1.379(4)
C17 N5 1.405(3)
C18 C19 1.383(5)
C18 H18 0.9300
C19 C20 1.380(5)
C19 H19 0.9300
C20 C21 1.355(5)
C20 H20 0.9300
C21 C22 1.368(4)
C21 H21 0.9300
C22 H22 0.9300
C23 O2 1.215(3)
C23 O3 1.327(3)
C24 C25 1.445(5)
C24 O3 1.457(3)
C24 H24A 0.9700
C24 H24B 0.9700
C25 H25A 0.9600
C25 H25B 0.9600
C25 H25C 0.9600
N1 N2 1.373(3)
N2 N3 1.300(3)
N5 H5 0.8600

loop_
_geom_hbond_atom_site_label_D
_geom_hbond_atom_site_label_H
_geom_hbond_atom_site_label_A
_geom_hbond_distance_DH
_geom_hbond_distance_HA
_geom_hbond_distance_DA
_geom_hbond_angle_DHA
_geom_hbond_publ_flag
N5 H5 O2 0.86 2.08 2.704(3) 129 yes

_cod_database_fobs_code 1549779
